data_1566090
loop_
_publ_author_name
'B\"uhler, Jan'
'Zurfl\"uh, Jonas'
'Siol, Sebastian'
'Blacque, Olivier'
'S\'every, Laurent'
'Tilley, S. David'

_publ_section_title
;
 Electrochemical ruthenium-catalysed C--H activation in water through
 heterogenization of a molecular catalyst
;
_journal_issue 5
_journal_name_full 'Catalysis Science &amp; Technology'
_journal_page_first 1512
_journal_page_last 1519
_journal_paper_doi 10.1039/D1CY01999F
_journal_volume 12
_journal_year 2022
_chemical_formula_moiety 'C21 H16 Cl N4 O5 P Ru'
_chemical_formula_sum 'C21 H16 Cl N4 O5 P Ru'
_chemical_formula_weight 571.87
_space_group_crystal_system monoclinic
_space_group_IT_number 15
_space_group_name_Hall '-C 2yc'
_space_group_name_H-M_alt 'C 1 2/c 1'
_atom_sites_solution_hydrogens mixed
_atom_sites_solution_primary dual
_audit_creation_date 2021-02-05
_audit_creation_method
;
Olex2 1.3
(compiled 2020.11.12 svn.r5f609507 for OlexSys, GUI svn.r6226)
;
_audit_update_record
;
2021-07-05 deposited with the CCDC.	2022-01-13 downloaded from the CCDC.
;
_cell_angle_alpha 90
_cell_angle_beta 100.0515(14)
_cell_angle_gamma 90
_cell_formula_units_Z 8
_cell_length_a 14.06525(17)
_cell_length_b 25.1567(4)
_cell_length_c 13.9309(2)
_cell_measurement_reflns_used 12726
_cell_measurement_temperature 160(1)
_cell_measurement_theta_max 78.6050
_cell_measurement_theta_min 3.6240
_cell_volume 4853.59(12)
_computing_cell_refinement 'CrysAlisPro 1.171.40.68a (Rigaku OD, 2019)'
_computing_data_collection 'CrysAlisPro 1.171.40.68a (Rigaku OD, 2019)'
_computing_data_reduction 'CrysAlisPro 1.171.40.68a (Rigaku OD, 2019)'
_computing_molecular_graphics 'Olex2 1.3 (Dolomanov et al., 2009)'
_computing_publication_material 'Olex2 1.3 (Dolomanov et al., 2009)'
_computing_structure_refinement 'SHELXL (Sheldrick, 2015b)'
_computing_structure_solution 'SHELXT (Sheldrick, 2015a)'
_diffrn_ambient_environment N~2~
_diffrn_ambient_temperature 160(1)
_diffrn_detector 'Hybrid Pixel Array Detector'
_diffrn_detector_area_resol_mean 5.8140
_diffrn_detector_type 'Pilatus 200K'
_diffrn_measured_fraction_theta_full 0.999
_diffrn_measured_fraction_theta_max 0.996
_diffrn_measurement_details
;
List of Runs (angles in degrees, time in seconds):

  # Type    Start    End  Width  t~exp~   \w     \q     \k     \f   Frames
#--------------------------------------------------------------------------
  1  \w   -128.00 -35.00   0.50    5.00    --  -49.87 -34.00 149.00  186
  2  \w    -65.00  29.00   0.50    5.00    --  -49.87  34.00 -52.00  188
  3  \w   -167.00 -73.00   0.50   20.00    --  -88.50 -34.00 149.00  188
  4  \w   -103.00 -10.00   0.50   20.00    --  -88.50  34.00 -52.00  186
  5  \w     95.00 178.00   0.50   20.00    --  110.00  34.00 -52.00  166
  6  \w     32.00 125.00   0.50   20.00    --  110.00 -34.00 149.00  186
  7  \w   -125.00 -73.00   0.50    5.00    --  -49.87-125.00-120.00  104
  8  \w   -125.00 -73.00   0.50    5.00    --  -49.87-125.00 -90.00  104
  9  \w     35.00 128.00   0.50    5.00    --   49.87  34.00 -52.00  186
 10  \w    -83.00 -11.00   0.50   20.00    --  -88.50 111.00  30.00  144
 11  \w     94.00 178.00   0.50   20.00    --  110.00  15.00  60.00  168
 12  \w     31.00 125.00   0.50   20.00    --  110.00 -30.00  30.00  188
 13  \w     31.00 125.00   0.50   20.00    --  110.00 -30.00 -60.00  188
 14  \w     62.00 146.00   0.50   20.00    --  110.00 178.00-180.00  168
 15  \w     34.00 107.00   0.50   20.00    --  110.00 -94.00 120.00  146
 16  \w     34.00 107.00   0.50   20.00    --  110.00 -94.00-180.00  146
 17  \w     48.00  78.00   0.50   20.00    --  110.00 -61.00  30.00   60
 18  \w     83.00 109.00   0.50   20.00    --  110.00 -61.00  30.00   52
 19  \w    104.00 176.00   0.50   20.00    --  110.00  45.00 -90.00  144
 20  \w     44.00  70.00   0.50   20.00    --  110.00 -94.00-150.00   52
 21  \w     36.00 108.00   0.50   20.00    --  110.00-111.00 120.00  144
;
_diffrn_measurement_device 'four-circle diffractometer'
_diffrn_measurement_device_type 'XtaLAB Synergy, Dualflex, Pilatus 200K'
_diffrn_measurement_method '\w scans'
_diffrn_orient_matrix_type 'CrysAlisPro convention (1999,Acta A55,543-557)'
_diffrn_orient_matrix_UB_11 0.0182675000
_diffrn_orient_matrix_UB_12 0.0175411000
_diffrn_orient_matrix_UB_13 -0.1011823000
_diffrn_orient_matrix_UB_21 -0.1048577000
_diffrn_orient_matrix_UB_22 0.0199747000
_diffrn_orient_matrix_UB_23 -0.0256800000
_diffrn_orient_matrix_UB_31 0.0321307000
_diffrn_orient_matrix_UB_32 0.0551950000
_diffrn_orient_matrix_UB_33 0.0414438000
_diffrn_radiation_monochromator mirror
_diffrn_radiation_probe x-ray
_diffrn_radiation_type 'Cu K\a'
_diffrn_radiation_wavelength 1.54184
_diffrn_reflns_av_R_equivalents 0.0522
_diffrn_reflns_av_unetI/netI 0.0404
_diffrn_reflns_Laue_measured_fraction_full 0.999
_diffrn_reflns_Laue_measured_fraction_max 0.996
_diffrn_reflns_limit_h_max 17
_diffrn_reflns_limit_h_min -17
_diffrn_reflns_limit_k_max 31
_diffrn_reflns_limit_k_min -23
_diffrn_reflns_limit_l_max 17
_diffrn_reflns_limit_l_min -16
_diffrn_reflns_number 24717
_diffrn_reflns_point_group_measured_fraction_full 0.999
_diffrn_reflns_point_group_measured_fraction_max 0.996
_diffrn_reflns_theta_full 67.684
_diffrn_reflns_theta_max 74.498
_diffrn_reflns_theta_min 3.514
_diffrn_source 'micro-focus sealed X-ray tube'
_diffrn_source_type 'PhotonJet (Cu) X-ray Source'
_exptl_absorpt_coefficient_mu 7.208
_exptl_absorpt_correction_T_max 0.914
_exptl_absorpt_correction_T_min 0.517
_exptl_absorpt_correction_type analytical
_exptl_absorpt_process_details
;
CrysAlisPro 1.171.40.68a (Rigaku Oxford Diffraction, 2019)
Analytical numeric absorption correction using a multifaceted crystal
model based on expressions derived by R.C. Clark & J.S. Reid.
(Clark, R. C. & Reid, J. S. (1995). Acta Cryst. A51, 887-897)
Empirical absorption correction using spherical harmonics,
 implemented in SCALE3 ABSPACK scaling algorithm.
;
_exptl_crystal_colour 'dark red'
_exptl_crystal_colour_modifier dark
_exptl_crystal_colour_primary red
_exptl_crystal_density_diffrn 1.565
_exptl_crystal_description needle
_exptl_crystal_F_000 2288
_exptl_crystal_size_max 0.17
_exptl_crystal_size_mid 0.015
_exptl_crystal_size_min 0.015
_refine_diff_density_max 2.404
_refine_diff_density_min -0.601
_refine_diff_density_rms 0.157
_refine_ls_extinction_method none
_refine_ls_goodness_of_fit_ref 1.043
_refine_ls_hydrogen_treatment mixed
_refine_ls_matrix_type full
_refine_ls_number_parameters 304
_refine_ls_number_reflns 4949
_refine_ls_number_restraints 0
_refine_ls_restrained_S_all 1.043
_refine_ls_R_factor_all 0.0623
_refine_ls_R_factor_gt 0.0518
_refine_ls_shift/su_max 0.000
_refine_ls_shift/su_mean 0.000
_refine_ls_structure_factor_coef Fsqd
_refine_ls_weighting_details 'w=1/[\s^2^(Fo^2^)+(0.1028P)^2^+1.5763P] where P=(Fo^2^+2Fc^2^)/3'
_refine_ls_weighting_scheme calc
_refine_ls_wR_factor_gt 0.1359
_refine_ls_wR_factor_ref 0.1444
_reflns_Friedel_coverage 0.000
_reflns_number_gt 4067
_reflns_number_total 4949
_reflns_threshold_expression 'I > 2\s(I)'
_cod_data_source_file d1cy01999f2.cif
_cod_data_source_block 3
_cod_depositor_comments 'Adding full bibliography for 1566090.cif.'
_cod_original_cell_volume 4853.58(13)
_cod_database_code 1566090
_shelx_shelxl_version_number 2018/3
_shelx_space_group_comment
;
The symmetry employed for this shelxl refinement is uniquely defined
by the following loop, which should always be used as a source of
symmetry information in preference to the above space-group names.
They are only intended as comments.
;
_shelx_estimated_absorpt_t_max 0.900
_shelx_estimated_absorpt_t_min 0.374
_olex2_refinement_description
;
1. Fixed Uiso
 At 1.2 times of:
  All C(H) groups
 At 1.5 times of:
  All O(H) groups
2.a Aromatic/amide H refined with riding coordinates:
 C1(H1), C2(H2), C3(H3), C4(H4), C7(H7), C8(H8), C9(H9), C12(H12), C13(H13),
 C14(H14), C15(H15), C18(H18), C20(H20), C21(H21)
;

loop_
_space_group_symop_operation_xyz
'x, y, z'
'-x, y, -z+1/2'
'x+1/2, y+1/2, z'
'-x+1/2, y+1/2, -z+1/2'
'-x, -y, -z'
'x, -y, z-1/2'
'-x+1/2, -y+1/2, -z'
'x+1/2, -y+1/2, z-1/2'

loop_
_atom_site_label
_atom_site_type_symbol
_atom_site_fract_x
_atom_site_fract_y
_atom_site_fract_z
_atom_site_U_iso_or_equiv
_atom_site_adp_type
_atom_site_occupancy
_atom_site_site_symmetry_order
_atom_site_calc_flag
_atom_site_refinement_flags_posn
_atom_site_refinement_flags_adp
_atom_site_refinement_flags_occupancy
_atom_site_disorder_assembly
_atom_site_disorder_group
C1 C 0.3935(3) 0.6442(2) 0.4446(4) 0.0579(12) Uani 1 1 d . . . . .
H1 H 0.348083 0.667589 0.465276 0.069 Uiso 1 1 calc R U . . .
C2 C 0.4836(4) 0.6634(2) 0.4357(5) 0.0737(16) Uani 1 1 d . . . . .
H2 H 0.498909 0.699874 0.447583 0.088 Uiso 1 1 calc R U . . .
C3 C 0.5511(3) 0.6290(2) 0.4093(5) 0.0671(14) Uani 1 1 d . . . . .
H3 H 0.613899 0.641393 0.404824 0.081 Uiso 1 1 calc R U . . .
C4 C 0.5271(3) 0.5768(2) 0.3897(4) 0.0543(11) Uani 1 1 d . . . . .
H4 H 0.573033 0.552975 0.371208 0.065 Uiso 1 1 calc R U . . .
C5 C 0.4350(3) 0.55905(17) 0.3972(3) 0.0438(9) Uani 1 1 d . . . . .
C6 C 0.4011(3) 0.50500(17) 0.3771(3) 0.0413(8) Uani 1 1 d . . . . .
C7 C 0.4541(3) 0.46106(19) 0.3592(3) 0.0469(9) Uani 1 1 d . . . . .
H7 H 0.521154 0.464193 0.357897 0.056 Uiso 1 1 calc R U . . .
C8 C 0.4080(3) 0.4121(2) 0.3429(4) 0.0544(11) Uani 1 1 d . . . . .
H8 H 0.443444 0.381817 0.328841 0.065 Uiso 1 1 calc R U . . .
C9 C 0.3106(3) 0.40740(19) 0.3472(3) 0.0516(10) Uani 1 1 d . . . . .
H9 H 0.279426 0.373847 0.337403 0.062 Uiso 1 1 calc R U . . .
C10 C 0.2598(3) 0.45144(17) 0.3658(3) 0.0428(9) Uani 1 1 d . . . . .
C11 C 0.1563(3) 0.45543(19) 0.3732(3) 0.0453(9) Uani 1 1 d . . . . .
C12 C 0.0942(3) 0.4123(2) 0.3635(4) 0.0550(11) Uani 1 1 d . . . . .
H12 H 0.117604 0.377698 0.353297 0.066 Uiso 1 1 calc R U . . .
C13 C -0.0023(3) 0.4198(3) 0.3688(4) 0.0625(14) Uani 1 1 d . . . . .
H13 H -0.045106 0.390410 0.364983 0.075 Uiso 1 1 calc R U . . .
C14 C -0.0349(3) 0.4703(2) 0.3797(4) 0.0610(13) Uani 1 1 d . . . . .
H14 H -0.101572 0.476580 0.379642 0.073 Uiso 1 1 calc R U . . .
C15 C 0.0294(3) 0.5119(2) 0.3908(3) 0.0527(11) Uani 1 1 d . . . . .
H15 H 0.005959 0.546798 0.398075 0.063 Uiso 1 1 calc R U . . .
C16 C 0.1279(3) 0.65834(19) 0.3934(3) 0.0483(10) Uani 1 1 d . . . . .
C17 C 0.1519(3) 0.64544(18) 0.2957(3) 0.0450(9) Uani 1 1 d . . . . .
C18 C 0.1317(3) 0.67876(19) 0.2163(3) 0.0486(10) Uani 1 1 d . . . . .
H18 H 0.101951 0.712208 0.222183 0.058 Uiso 1 1 calc R U . . .
C19 C 0.1549(3) 0.66348(18) 0.1286(3) 0.0461(9) Uani 1 1 d . . . . .
C20 C 0.1945(3) 0.61343(18) 0.1213(3) 0.0461(9) Uani 1 1 d . . . . .
H20 H 0.208020 0.601150 0.060555 0.055 Uiso 1 1 calc R U . . .
C21 C 0.2143(3) 0.58146(17) 0.2038(3) 0.0433(9) Uani 1 1 d . . . . .
H21 H 0.242491 0.547488 0.198725 0.052 Uiso 1 1 calc R U . . .
Cl1 Cl 0.27958(7) 0.52899(5) 0.58349(8) 0.0493(3) Uani 1 1 d . . . . .
N1 N 0.3683(2) 0.59327(15) 0.4247(3) 0.0447(8) Uani 1 1 d . . . . .
N2 N 0.3047(2) 0.49960(15) 0.3794(2) 0.0405(7) Uani 1 1 d . . . . .
N3 N 0.1252(2) 0.50490(16) 0.3918(3) 0.0453(8) Uani 1 1 d . . . . .
N4 N 0.1948(2) 0.59712(14) 0.2902(3) 0.0418(7) Uani 1 1 d . . . . .
O1 O 0.1554(2) 0.62490(13) 0.4604(2) 0.0504(7) Uani 1 1 d . . . . .
O2 O 0.0812(2) 0.69996(14) 0.4022(3) 0.0561(8) Uani 1 1 d . . . . .
O3 O 0.1991(2) 0.69246(13) -0.0458(3) 0.0549(8) Uani 1 1 d . . . . .
O4 O 0.1482(3) 0.76351(14) 0.0654(3) 0.0579(8) Uani 1 1 d . . . . .
H4A H 0.205(6) 0.777(3) 0.058(5) 0.087 Uiso 1 1 d . U . . .
O5 O 0.0266(2) 0.70099(14) -0.0242(3) 0.0563(8) Uani 1 1 d . . . . .
H5 H -0.023(5) 0.708(3) 0.024(5) 0.084 Uiso 1 1 d . U . . .
P1 P 0.13315(8) 0.70708(5) 0.02321(9) 0.0491(3) Uani 1 1 d . . . . .
Ru1 Ru 0.23464(2) 0.55948(2) 0.41879(2) 0.04079(14) Uani 1 1 d . . . . .

loop_
_atom_site_aniso_label
_atom_site_aniso_U_11
_atom_site_aniso_U_22
_atom_site_aniso_U_33
_atom_site_aniso_U_23
_atom_site_aniso_U_13
_atom_site_aniso_U_12
C1 0.040(2) 0.053(3) 0.077(3) -0.007(2) -0.001(2) -0.0027(19)
C2 0.045(3) 0.053(3) 0.118(5) -0.004(3) 0.002(3) -0.011(2)
C3 0.033(2) 0.066(3) 0.101(4) 0.005(3) 0.006(2) -0.013(2)
C4 0.0295(19) 0.064(3) 0.068(3) 0.004(2) 0.0062(19) 0.0011(19)
C5 0.0271(18) 0.055(2) 0.047(2) 0.0041(18) 0.0013(16) 0.0035(16)
C6 0.0264(16) 0.051(2) 0.045(2) 0.0045(17) 0.0009(15) 0.0049(15)
C7 0.0315(18) 0.062(3) 0.046(2) 0.004(2) 0.0038(16) 0.0093(18)
C8 0.046(2) 0.051(3) 0.064(3) -0.002(2) 0.004(2) 0.0103(19)
C9 0.049(2) 0.048(2) 0.054(2) 0.006(2) -0.0010(19) 0.0009(19)
C10 0.0311(19) 0.051(2) 0.044(2) 0.0054(17) 0.0003(16) 0.0002(16)
C11 0.0319(19) 0.057(2) 0.044(2) 0.0034(19) -0.0029(16) -0.0037(17)
C12 0.044(2) 0.063(3) 0.053(3) 0.007(2) -0.0055(19) -0.009(2)
C13 0.040(2) 0.086(4) 0.056(3) 0.009(3) -0.008(2) -0.022(2)
C14 0.0275(19) 0.093(4) 0.060(3) 0.001(3) 0.0004(18) -0.008(2)
C15 0.0251(17) 0.077(3) 0.053(2) 0.006(2) -0.0013(16) 0.0016(19)
C16 0.0319(18) 0.056(2) 0.056(3) 0.001(2) 0.0031(17) 0.0065(17)
C17 0.0285(17) 0.049(2) 0.056(2) 0.0008(19) 0.0047(16) 0.0043(16)
C18 0.0337(19) 0.049(2) 0.060(3) 0.004(2) 0.0021(18) 0.0035(17)
C19 0.0314(18) 0.048(2) 0.057(2) 0.0063(19) 0.0036(17) 0.0012(16)
C20 0.0328(18) 0.052(2) 0.052(2) -0.0013(19) 0.0032(16) 0.0025(17)
C21 0.0304(18) 0.044(2) 0.053(2) 0.0014(18) 0.0004(16) 0.0031(16)
Cl1 0.0284(4) 0.0646(7) 0.0528(6) 0.0066(5) 0.0012(4) 0.0022(4)
N1 0.0278(15) 0.0487(19) 0.055(2) -0.0009(16) -0.0009(14) 0.0029(13)
N2 0.0259(14) 0.0514(19) 0.0418(17) 0.0061(14) -0.0007(12) 0.0036(13)
N3 0.0245(14) 0.060(2) 0.050(2) 0.0063(16) 0.0018(13) -0.0002(14)
N4 0.0272(14) 0.0463(18) 0.0502(19) 0.0016(15) 0.0016(13) 0.0028(13)
O1 0.0369(14) 0.0586(18) 0.0544(18) -0.0008(14) 0.0044(13) 0.0154(13)
O2 0.0458(17) 0.0577(19) 0.065(2) 0.0002(15) 0.0100(15) 0.0168(14)
O3 0.0477(17) 0.0529(18) 0.066(2) 0.0021(15) 0.0139(15) -0.0091(14)
O4 0.0479(18) 0.0512(18) 0.077(2) 0.0056(16) 0.0189(17) -0.0030(14)
O5 0.0417(16) 0.0601(19) 0.065(2) 0.0147(16) 0.0046(14) -0.0074(14)
P1 0.0399(5) 0.0483(6) 0.0595(7) 0.0067(5) 0.0099(5) -0.0042(4)
Ru1 0.02286(18) 0.0481(2) 0.0492(2) 0.00303(13) 0.00027(12) 0.00474(11)

loop_
_atom_type_symbol
_atom_type_description
_atom_type_scat_dispersion_real
_atom_type_scat_dispersion_imag
_atom_type_scat_source
C C 0.0181 0.0091 'International Tables Vol C Tables 4.2.6.8 and 6.1.1.4'
H H 0.0000 0.0000 'International Tables Vol C Tables 4.2.6.8 and 6.1.1.4'
Cl Cl 0.3639 0.7018 'International Tables Vol C Tables 4.2.6.8 and 6.1.1.4'
N N 0.0311 0.0180 'International Tables Vol C Tables 4.2.6.8 and 6.1.1.4'
O O 0.0492 0.0322 'International Tables Vol C Tables 4.2.6.8 and 6.1.1.4'
P P 0.2955 0.4335 'International Tables Vol C Tables 4.2.6.8 and 6.1.1.4'
Ru Ru 0.0552 3.2960 'International Tables Vol C Tables 4.2.6.8 and 6.1.1.4'

loop_
_exptl_crystal_face_index_h
_exptl_crystal_face_index_k
_exptl_crystal_face_index_l
_exptl_crystal_face_perp_dist
0 1 0 0.0106
0 -1 0 0.0026
-5 0 2 0.0716
5 0 -2 0.1016
-1 5 -4 0.0086
1 -1 5 0.0129
-1 -1 -5 0.0010

loop_
_geom_angle_atom_site_label_1
_geom_angle_atom_site_label_2
_geom_angle_atom_site_label_3
_geom_angle
_geom_angle_site_symmetry_1
_geom_angle_site_symmetry_3
_geom_angle_publ_flag
C2 C1 H1 119.1 . . ?
N1 C1 H1 119.1 . . ?
N1 C1 C2 121.9(5) . . ?
C1 C2 H2 120.4 . . ?
C3 C2 C1 119.2(5) . . ?
C3 C2 H2 120.4 . . ?
C2 C3 H3 120.1 . . ?
C4 C3 C2 119.8(4) . . ?
C4 C3 H3 120.1 . . ?
C3 C4 H4 120.2 . . ?
C3 C4 C5 119.5(5) . . ?
C5 C4 H4 120.2 . . ?
C4 C5 C6 124.4(4) . . ?
N1 C5 C4 120.6(4) . . ?
N1 C5 C6 115.0(3) . . ?
C7 C6 C5 128.0(4) . . ?
N2 C6 C5 112.4(4) . . ?
N2 C6 C7 119.5(4) . . ?
C6 C7 H7 120.4 . . ?
C6 C7 C8 119.2(4) . . ?
C8 C7 H7 120.4 . . ?
C7 C8 H8 119.9 . . ?
C9 C8 C7 120.3(4) . . ?
C9 C8 H8 119.9 . . ?
C8 C9 H9 120.3 . . ?
C10 C9 C8 119.4(4) . . ?
C10 C9 H9 120.3 . . ?
C9 C10 C11 128.3(4) . . ?
N2 C10 C9 120.1(4) . . ?
N2 C10 C11 111.5(4) . . ?
C12 C11 C10 123.5(4) . . ?
N3 C11 C10 115.4(4) . . ?
N3 C11 C12 121.2(4) . . ?
C11 C12 H12 120.2 . . ?
C13 C12 C11 119.6(5) . . ?
C13 C12 H12 120.2 . . ?
C12 C13 H13 120.5 . . ?
C14 C13 C12 119.0(5) . . ?
C14 C13 H13 120.5 . . ?
C13 C14 H14 120.3 . . ?
C13 C14 C15 119.4(4) . . ?
C15 C14 H14 120.3 . . ?
C14 C15 H15 118.8 . . ?
N3 C15 C14 122.4(5) . . ?
N3 C15 H15 118.8 . . ?
O1 C16 C17 116.0(4) . . ?
O2 C16 C17 118.4(4) . . ?
O2 C16 O1 125.5(4) . . ?
C18 C17 C16 123.5(4) . . ?
N4 C17 C16 114.6(4) . . ?
N4 C17 C18 121.9(4) . . ?
C17 C18 H18 120.1 . . ?
C19 C18 C17 119.8(4) . . ?
C19 C18 H18 120.1 . . ?
C18 C19 C20 118.7(4) . . ?
C18 C19 P1 121.2(3) . . ?
C20 C19 P1 120.1(4) . . ?
C19 C20 H20 120.4 . . ?
C19 C20 C21 119.2(4) . . ?
C21 C20 H20 120.4 . . ?
C20 C21 H21 119.0 . . ?
N4 C21 C20 122.0(4) . . ?
N4 C21 H21 119.0 . . ?
C1 N1 C5 119.1(4) . . ?
C1 N1 Ru1 127.5(3) . . ?
C5 N1 Ru1 113.2(3) . . ?
C6 N2 Ru1 119.1(3) . . ?
C10 N2 C6 121.4(4) . . ?
C10 N2 Ru1 119.0(3) . . ?
C11 N3 Ru1 113.1(3) . . ?
C15 N3 C11 118.0(4) . . ?
C15 N3 Ru1 129.0(3) . . ?
C17 N4 Ru1 115.2(3) . . ?
C21 N4 C17 118.2(4) . . ?
C21 N4 Ru1 126.2(3) . . ?
C16 O1 Ru1 114.9(3) . . ?
P1 O4 H4A 112(5) . . ?
P1 O5 H5 114(4) . . ?
O3 P1 C19 109.6(2) . . ?
O3 P1 O4 114.47(19) . . ?
O3 P1 O5 111.6(2) . . ?
O4 P1 C19 104.8(2) . . ?
O5 P1 C19 107.52(18) . . ?
O5 P1 O4 108.4(2) . . ?
N1 Ru1 Cl1 90.41(10) . . ?
N1 Ru1 O1 100.90(13) . . ?
N2 Ru1 Cl1 87.70(10) . . ?
N2 Ru1 N1 79.93(14) . . ?
N2 Ru1 N3 80.19(14) . . ?
N2 Ru1 N4 100.99(14) . . ?
N2 Ru1 O1 178.98(13) . . ?
N3 Ru1 Cl1 91.46(10) . . ?
N3 Ru1 N1 159.93(15) . . ?
N3 Ru1 O1 98.96(14) . . ?
N4 Ru1 Cl1 170.45(11) . . ?
N4 Ru1 N1 87.26(14) . . ?
N4 Ru1 N3 93.90(14) . . ?
N4 Ru1 O1 78.49(13) . . ?
O1 Ru1 Cl1 92.87(9) . . ?

loop_
_geom_bond_atom_site_label_1
_geom_bond_atom_site_label_2
_geom_bond_distance
_geom_bond_site_symmetry_2
_geom_bond_publ_flag
C1 H1 0.9500 . ?
C1 C2 1.382(7) . ?
C1 N1 1.345(6) . ?
C2 H2 0.9500 . ?
C2 C3 1.382(8) . ?
C3 H3 0.9500 . ?
C3 C4 1.370(8) . ?
C4 H4 0.9500 . ?
C4 C5 1.391(6) . ?
C5 C6 1.452(6) . ?
C5 N1 1.376(5) . ?
C6 C7 1.380(6) . ?
C6 N2 1.369(5) . ?
C7 H7 0.9500 . ?
C7 C8 1.391(7) . ?
C8 H8 0.9500 . ?
C8 C9 1.387(7) . ?
C9 H9 0.9500 . ?
C9 C10 1.367(7) . ?
C10 C11 1.481(6) . ?
C10 N2 1.364(6) . ?
C11 C12 1.385(7) . ?
C11 N3 1.359(6) . ?
C12 H12 0.9500 . ?
C12 C13 1.384(7) . ?
C13 H13 0.9500 . ?
C13 C14 1.368(9) . ?
C14 H14 0.9500 . ?
C14 C15 1.374(7) . ?
C15 H15 0.9500 . ?
C15 N3 1.356(5) . ?
C16 C17 1.495(6) . ?
C16 O1 1.265(5) . ?
C16 O2 1.253(5) . ?
C17 C18 1.377(6) . ?
C17 N4 1.365(5) . ?
C18 H18 0.9500 . ?
C18 C19 1.373(7) . ?
C19 C20 1.388(6) . ?
C19 P1 1.815(5) . ?
C20 H20 0.9500 . ?
C20 C21 1.391(6) . ?
C21 H21 0.9500 . ?
C21 N4 1.341(6) . ?
Cl1 Ru1 2.3970(11) . ?
N1 Ru1 2.052(3) . ?
N2 Ru1 1.931(4) . ?
N3 Ru1 2.048(4) . ?
N4 Ru1 2.017(4) . ?
O1 Ru1 2.124(3) . ?
O3 P1 1.494(3) . ?
O4 H4A 0.90(8) . ?
O4 P1 1.537(4) . ?
O5 H5 1.07(7) . ?
O5 P1 1.536(3) . ?

loop_
_geom_hbond_atom_site_label_D
_geom_hbond_atom_site_label_H
_geom_hbond_atom_site_label_A
_geom_hbond_distance_DH
_geom_hbond_distance_HA
_geom_hbond_distance_DA
_geom_hbond_angle_DHA
_geom_hbond_site_symmetry_A
_geom_hbond_publ_flag
C2 H2 O4 0.95 2.60 3.248(6) 125.9 8_566 yes
C12 H12 O3 0.95 2.42 3.173(6) 136.3 6_566 yes
O4 H4A O3 0.90(8) 1.58(8) 2.473(5) 174(7) 7_565 yes

loop_
_geom_torsion_atom_site_label_1
_geom_torsion_atom_site_label_2
_geom_torsion_atom_site_label_3
_geom_torsion_atom_site_label_4
_geom_torsion
_geom_torsion_site_symmetry_1
_geom_torsion_site_symmetry_2
_geom_torsion_site_symmetry_3
_geom_torsion_site_symmetry_4
_geom_torsion_publ_flag
C1 C2 C3 C4 1.8(10) . . . . ?
C2 C1 N1 C5 1.7(8) . . . . ?
C2 C1 N1 Ru1 -172.6(4) . . . . ?
C2 C3 C4 C5 -0.4(9) . . . . ?
C3 C4 C5 C6 179.2(5) . . . . ?
C3 C4 C5 N1 -0.5(7) . . . . ?
C4 C5 C6 C7 8.3(7) . . . . ?
C4 C5 C6 N2 -173.1(4) . . . . ?
C4 C5 N1 C1 -0.1(7) . . . . ?
C4 C5 N1 Ru1 175.0(4) . . . . ?
C5 C6 C7 C8 179.0(4) . . . . ?
C5 C6 N2 C10 -177.7(4) . . . . ?
C5 C6 N2 Ru1 -5.5(5) . . . . ?
C6 C5 N1 C1 -179.9(4) . . . . ?
C6 C5 N1 Ru1 -4.8(5) . . . . ?
C6 C7 C8 C9 -1.6(7) . . . . ?
C7 C6 N2 C10 1.0(6) . . . . ?
C7 C6 N2 Ru1 173.2(3) . . . . ?
C7 C8 C9 C10 1.2(7) . . . . ?
C8 C9 C10 C11 179.8(4) . . . . ?
C8 C9 C10 N2 0.3(7) . . . . ?
C9 C10 C11 C12 1.3(7) . . . . ?
C9 C10 C11 N3 -179.6(4) . . . . ?
C9 C10 N2 C6 -1.5(6) . . . . ?
C9 C10 N2 Ru1 -173.6(3) . . . . ?
C10 C11 C12 C13 -178.2(4) . . . . ?
C10 C11 N3 C15 174.3(4) . . . . ?
C10 C11 N3 Ru1 -6.1(5) . . . . ?
C11 C10 N2 C6 179.0(4) . . . . ?
C11 C10 N2 Ru1 6.8(5) . . . . ?
C11 C12 C13 C14 2.6(7) . . . . ?
C12 C11 N3 C15 -6.6(6) . . . . ?
C12 C11 N3 Ru1 173.1(3) . . . . ?
C12 C13 C14 C15 -3.8(7) . . . . ?
C13 C14 C15 N3 -0.2(7) . . . . ?
C14 C15 N3 C11 5.4(7) . . . . ?
C14 C15 N3 Ru1 -174.2(4) . . . . ?
C16 C17 C18 C19 -178.9(4) . . . . ?
C16 C17 N4 C21 176.8(3) . . . . ?
C16 C17 N4 Ru1 -9.2(4) . . . . ?
C17 C16 O1 Ru1 2.4(5) . . . . ?
C17 C18 C19 C20 2.7(6) . . . . ?
C17 C18 C19 P1 -178.0(3) . . . . ?
C18 C17 N4 C21 -2.3(6) . . . . ?
C18 C17 N4 Ru1 171.7(3) . . . . ?
C18 C19 C20 C21 -3.3(6) . . . . ?
C18 C19 P1 O3 156.3(3) . . . . ?
C18 C19 P1 O4 33.0(4) . . . . ?
C18 C19 P1 O5 -82.2(4) . . . . ?
C19 C20 C21 N4 1.1(6) . . . . ?
C20 C19 P1 O3 -24.4(4) . . . . ?
C20 C19 P1 O4 -147.7(3) . . . . ?
C20 C19 P1 O5 97.1(4) . . . . ?
C20 C21 N4 C17 1.7(6) . . . . ?
C20 C21 N4 Ru1 -171.6(3) . . . . ?
N1 C1 C2 C3 -2.5(9) . . . . ?
N1 C5 C6 C7 -172.0(4) . . . . ?
N1 C5 C6 N2 6.6(5) . . . . ?
N2 C6 C7 C8 0.5(6) . . . . ?
N2 C10 C11 C12 -179.2(4) . . . . ?
N2 C10 C11 N3 0.0(5) . . . . ?
N3 C11 C12 C13 2.7(7) . . . . ?
N4 C17 C18 C19 0.1(6) . . . . ?
O1 C16 C17 C18 -176.6(4) . . . . ?
O1 C16 C17 N4 4.3(6) . . . . ?
O2 C16 C17 C18 4.9(7) . . . . ?
O2 C16 C17 N4 -174.1(4) . . . . ?
O2 C16 O1 Ru1 -179.3(4) . . . . ?
P1 C19 C20 C21 177.4(3) . . . . ?
